data_2102350
loop_
_publ_author_name
'Marsh, Richard E.'

_publ_section_title
;
 Space group <i>Cc</i>: an update
;
_journal_issue 2
_journal_name_full 'Acta Crystallographica Section B'
_journal_page_first 252
_journal_page_last 253
_journal_paper_doi 10.1107/S0108768104003878
_journal_volume 60
_journal_year 2004
_chemical_formula_moiety 'C20 H30 Cl2 P2 S2 Ru, C6 H6'
_chemical_formula_sum 'C26 H36 Cl2 P2 Ru S2'
_space_group_crystal_system orthorhombic
_space_group_IT_number 43
_symmetry_space_group_name_H-M 'F d d 2'
_audit_creation_method CRYM
_cell_angle_alpha 90
_cell_angle_beta 90
_cell_angle_gamma 90
_cell_formula_units_Z 8
_cell_length_a 23.9810
_cell_length_b 16.7330
_cell_length_c 15.4200
_cell_volume 6187.646
_cod_data_source_file bk0142.cif
_cod_data_source_block HOTRIR
_cod_depositor_comments
;
 Adding the _cell_formula_units_Z data item.

 Antanas Vaitkus,
 2017-08-05

  Added moiety chemical formula from Marsh (2004) paper.
  The summary chemical formula is calculated from moiety formula using
  AdHocParser
  (svn://www.crystallography.net/cod-tools/trunk/Formulae/AdHocParser.yp,
  revision 1441.)

  Andrius Merkys
  2013-11-11
;
_cod_original_sg_symbol_H-M Fdd2
_cod_database_code 2102350

loop_
_atom_site_label
_atom_site_type_symbol
_atom_site_fract_x
_atom_site_fract_y
_atom_site_fract_z
Ru Ru 0.25000 -0.25000 0.41685
Cl1 Cl 0.21678 -0.38724 0.41488
S1 S 0.32293 -0.27539 0.31238
P1 P 0.31618 -0.28050 0.51702
C1 C 0.30995 -0.37030 0.58220
C2 C 0.33468 -0.20760 0.60242
C3 C 0.38177 -0.29495 0.46062
C4 C 0.37203 -0.33635 0.37552
C5 C 0.30838 -0.33845 0.22118
C6 C 0.29570 -0.41750 0.23020
C7 C 0.28660 -0.46440 0.15570
C8 C 0.28763 -0.42895 0.07537
C9 C 0.29875 -0.34835 0.07090
C10 C 0.30707 -0.30495 0.14077
C21 C 0.20675 -0.34750 -0.15825
C22 C 0.26950 -0.33400 -0.16550
C23 C 0.30025 -0.25490 -0.16270
H1 H 0.34503 -0.38065 0.61128
H2 H 0.28075 -0.36310 0.62490
H3 H 0.30070 -0.41520 0.54495
H4 H 0.34007 -0.15535 0.57648
H5 H 0.30485 -0.20490 0.64465
H6 H 0.36885 -0.22435 0.63070
H7 H 0.39895 -0.24340 0.45000
H8 H 0.40633 -0.32730 0.49602
H9 H 0.35635 -0.38895 0.38545
H10 H 0.40695 -0.34145 0.34420
H11 H 0.29293 -0.44115 0.28732
H12 H 0.27970 -0.52125 0.16090
H13 H 0.28070 -0.45990 0.02315
H14 H 0.30042 -0.32280 0.01428
H15 H 0.31245 -0.24775 0.13485
